data_7713820
loop_
_publ_author_name
'Carbonel, Halen'
'Mikulski, Timothy D.'
'Nugraha, Kahargyan'
'Johnston, James'
'Wang, Yichun'
'Brown, Seth N.'

_publ_section_title
;
 Optically active bis(aminophenols) and their metal complexes
;
_journal_name_full 'Dalton Transactions'
_journal_paper_doi 10.1039/D3DT02436A
_journal_year 2023
_chemical_absolute_configuration rmad
_chemical_formula_moiety 'C46 H56 N2 O7 Os'
_chemical_formula_sum 'C46 H56 N2 O7 Os'
_chemical_formula_weight 939.12
_chemical_name_common '(A,R,R)-(Bdan)OsO . (C,R,R)-(Bdan)OsO'
_chemical_name_systematic
'(A,R,R)-Oxo(2,3-butanediylbis(2-(2-oxy-3,5-di-tert-butylphenyl)amido)benzoate)osmium (C,R,R)-Oxo(2,3-butanediylbis(2-(2-oxy-3,5-di-tert-butylphenyl)amido)benzoate)osmium cocrystal'
_space_group_crystal_system monoclinic
_space_group_IT_number 4
_space_group_name_Hall 'P 2yb'
_space_group_name_H-M_alt 'P 1 21 1'
_atom_sites_solution_hydrogens geom
_atom_sites_solution_primary heavy
_atom_sites_solution_secondary difmap
_audit_creation_method SHELXL-2013
_audit_update_record
;
2023-07-14 deposited with the CCDC.	2023-08-28 downloaded from the CCDC.
;
_cell_angle_alpha 90
_cell_angle_beta 95.8873(15)
_cell_angle_gamma 90
_cell_formula_units_Z 4
_cell_length_a 12.7971(4)
_cell_length_b 13.0573(4)
_cell_length_c 25.7200(8)
_cell_measurement_reflns_used 9892
_cell_measurement_temperature 120(2)
_cell_measurement_theta_max 72.404
_cell_measurement_theta_min 3.801
_cell_volume 4275.0(2)
_computing_cell_refinement 'Bruker SAINT'
_computing_data_collection 'Bruker APEX2'
_computing_data_reduction 'Bruker SAINT'
_computing_molecular_graphics 'Bruker SHELXTL'
_computing_publication_material 'Bruker SHELXTL'
_computing_structure_refinement 'SHELXL-2013 (Sheldrick, 2013)'
_computing_structure_solution 'SHELXS-97 (Sheldrick 2008)'
_diffrn_ambient_temperature 120(2)
_diffrn_detector_area_resol_mean 8.33
_diffrn_measured_fraction_theta_full 1.000
_diffrn_measured_fraction_theta_max 0.998
_diffrn_measurement_device_type 'Bruker APEX-II CCD'
_diffrn_measurement_method '\f and \w scans'
_diffrn_radiation_type CuK\a
_diffrn_radiation_wavelength 1.54178
_diffrn_reflns_av_R_equivalents 0.0340
_diffrn_reflns_av_unetI/netI 0.0243
_diffrn_reflns_Laue_measured_fraction_full 1.000
_diffrn_reflns_Laue_measured_fraction_max 0.998
_diffrn_reflns_limit_h_max 15
_diffrn_reflns_limit_h_min -15
_diffrn_reflns_limit_k_max 16
_diffrn_reflns_limit_k_min -16
_diffrn_reflns_limit_l_max 31
_diffrn_reflns_limit_l_min -31
_diffrn_reflns_number 93554
_diffrn_reflns_point_group_measured_fraction_full 0.999
_diffrn_reflns_point_group_measured_fraction_max 0.995
_diffrn_reflns_theta_full 67.679
_diffrn_reflns_theta_max 72.520
_diffrn_reflns_theta_min 1.727
_diffrn_source 'fine-focus sealed tube'
_exptl_absorpt_coefficient_mu 6.049
_exptl_absorpt_correction_T_max 0.7536
_exptl_absorpt_correction_T_min 0.6472
_exptl_absorpt_correction_type multi-scan
_exptl_absorpt_process_details
;
Krause, L., Herbst-Irmer, R., Sheldrick G.M. & Stalke D.,
 J. Appl. Cryst. 48 (2015) 3-10.
;
_exptl_crystal_colour 'dark brown'
_exptl_crystal_density_diffrn 1.459
_exptl_crystal_density_method 'not measured'
_exptl_crystal_description block
_exptl_crystal_F_000 1912
_exptl_crystal_recrystallization_method
'BdanH4 was metalated with OsO(OCH2CH2O) in benzene at 80 degC, and the crude material chromatogaphed on silica gel, eluting with 1:2 hexane:dichloromethane.  Crystals were deposited from a hexane solution of the eluate.'
_exptl_crystal_size_max 0.120
_exptl_crystal_size_mid 0.083
_exptl_crystal_size_min 0.081
_exptl_transmission_factor_max 0.7536
_exptl_transmission_factor_min 0.6472
_refine_diff_density_max 0.894
_refine_diff_density_min -0.708
_refine_diff_density_rms 0.056
_refine_ls_abs_structure_details
;
 Flack x determined using 7282 quotients [(I+)-(I-)]/[(I+)+(I-)]
 (Parsons and Flack (2004), Acta Cryst. A60, s61).
;
_refine_ls_abs_structure_Flack 0.003(4)
_refine_ls_extinction_method none
_refine_ls_goodness_of_fit_ref 1.046
_refine_ls_hydrogen_treatment constr
_refine_ls_matrix_type full
_refine_ls_number_parameters 1009
_refine_ls_number_reflns 16870
_refine_ls_number_restraints 1
_refine_ls_restrained_S_all 1.046
_refine_ls_R_factor_all 0.0213
_refine_ls_R_factor_gt 0.0195
_refine_ls_shift/su_max 0.001
_refine_ls_shift/su_mean 0.000
_refine_ls_structure_factor_coef Fsqd
_refine_ls_weighting_details 'w=1/[\s^2^(Fo^2^)+(0.0271P)^2^+0.5870P] where P=(Fo^2^+2Fc^2^)/3'
_refine_ls_weighting_scheme calc
_refine_ls_wR_factor_gt 0.0471
_refine_ls_wR_factor_ref 0.0479
_reflns_Friedel_coverage 0.907
_reflns_Friedel_fraction_full 0.997
_reflns_Friedel_fraction_max 0.993
_reflns_number_gt 15998
_reflns_number_total 16870
_reflns_threshold_expression 'I > 2\s(I)'
_cod_data_source_file d3dt02436a2.cif
_cod_data_source_block pseudorac
_cod_depositor_comments
;

2024-12-16
Z value and formula fixed to values more according to usual
chemical conventions.                 miguel
;
_cod_original_formula_sum 'C92 H112 N4 O14 Os2'
_cod_original_formula_weight 1878.25
_cod_original_formula_moiety 'C46 H56 N2 O7 Os, C46 H56 N2 O7 Os'
_cod_original_formula_units_Z 2
_cod_original_sg_symbol_H-M 'P 21'
_cod_database_code 7713820
_shelx_space_group_comment
;
The symmetry employed for this shelxl refinement is uniquely defined
by the following loop, which should always be used as a source of
symmetry information in preference to the above space-group names.
They are only intended as comments.
;
_shelx_estimated_absorpt_t_min 0.531
_shelx_estimated_absorpt_t_max 0.640
_shelxl_version_number 2013-4

loop_
_space_group_symop_operation_xyz
'x, y, z'
'-x, y+1/2, -z'

loop_
_atom_site_label
_atom_site_type_symbol
_atom_site_fract_x
_atom_site_fract_y
_atom_site_fract_z
_atom_site_U_iso_or_equiv
_atom_site_adp_type
_atom_site_occupancy
_atom_site_site_symmetry_order
_atom_site_calc_flag
_atom_site_refinement_flags_posn
_atom_site_refinement_flags_adp
_atom_site_refinement_flags_occupancy
_atom_site_disorder_assembly
_atom_site_disorder_group
Os1 Os 0.29735(2) 0.18404(2) 0.38048(2) 0.01602(6) Uani 1 1 d . . . . .
Os2 Os 0.20595(2) 0.31593(2) 0.11762(2) 0.01575(6) Uani 1 1 d . . . . .
O1 O 0.4119(3) 0.1697(4) 0.35278(14) 0.0264(9) Uani 1 1 d . . . . .
O2 O 0.0931(3) 0.3321(4) 0.14661(13) 0.0238(8) Uani 1 1 d . . . . .
O11 O 0.2941(3) 0.3240(4) 0.40395(12) 0.0216(8) Uani 1 1 d . . . . .
O21 O 0.2270(3) 0.0524(3) 0.37323(13) 0.0209(7) Uani 1 1 d . . . . .
O31 O 0.2800(3) 0.4458(3) 0.12306(13) 0.0192(7) Uani 1 1 d . . . . .
O41 O 0.2071(3) 0.1743(3) 0.09425(12) 0.0194(7) Uani 1 1 d . . . . .
O3 O 0.0940(2) 0.1210(3) 0.46749(12) 0.0269(7) Uani 1 1 d . . . . .
O30 O 0.0930(3) 0.1048(4) 0.55494(16) 0.0453(12) Uani 1 1 d . . . . .
O4 O 0.0408(3) 0.2847(3) 0.40058(17) 0.0359(10) Uani 1 1 d . . . . .
O40 O -0.0994(3) 0.3635(5) 0.35976(19) 0.0482(13) Uani 1 1 d . . . . .
O7 O 0.4765(3) 0.2355(3) 0.10514(15) 0.0269(8) Uani 1 1 d . . . . .
O70 O 0.6105(3) 0.1448(4) 0.14443(17) 0.0390(10) Uani 1 1 d . . . . .
O8 O 0.3898(2) 0.3398(3) 0.01762(12) 0.0242(6) Uani 1 1 d . . . . .
O80 O 0.3883(3) 0.3789(4) -0.06763(15) 0.0386(10) Uani 1 1 d . . . . .
N11 N 0.3151(3) 0.1604(4) 0.45507(16) 0.0173(9) Uani 1 1 d . . . . .
N21 N 0.1817(3) 0.2208(4) 0.33047(16) 0.0191(9) Uani 1 1 d . . . . .
N31 N 0.3213(3) 0.2784(4) 0.16850(16) 0.0177(9) Uani 1 1 d . . . . .
N41 N 0.1812(3) 0.3372(4) 0.04288(16) 0.0177(9) Uani 1 1 d . . . . .
C1 C -0.0745(5) 0.0946(5) 0.4198(3) 0.0350(13) Uani 1 1 d . . . . .
H1A H -0.0720 0.0227 0.4308 0.052 Uiso 1 1 calc R U . . .
H1B H -0.0433 0.1015 0.3868 0.052 Uiso 1 1 calc R U . . .
H1C H -0.1478 0.1177 0.4151 0.052 Uiso 1 1 calc R U . . .
C2 C -0.0137(3) 0.1591(3) 0.46116(18) 0.0288(9) Uani 1 1 d . . . . .
H2 H -0.0451 0.1502 0.4949 0.035 Uiso 1 1 calc R U . . .
C3 C -0.0127(4) 0.2715(4) 0.4480(2) 0.0367(11) Uani 1 1 d . . . . .
H3 H -0.0868 0.2961 0.4409 0.044 Uiso 1 1 calc R U . . .
C4 C 0.0441(6) 0.3387(7) 0.4894(3) 0.059(2) Uani 1 1 d . . . . .
H4A H 0.0409 0.4101 0.4776 0.088 Uiso 1 1 calc R U . . .
H4B H 0.1177 0.3171 0.4956 0.088 Uiso 1 1 calc R U . . .
H4C H 0.0108 0.3325 0.5219 0.088 Uiso 1 1 calc R U . . .
C5 C 0.5797(5) 0.3823(5) 0.0839(2) 0.0335(13) Uani 1 1 d . . . . .
H5A H 0.6204 0.3786 0.1183 0.050 Uiso 1 1 calc R U . . .
H5B H 0.5188 0.4270 0.0859 0.050 Uiso 1 1 calc R U . . .
H5C H 0.6240 0.4100 0.0584 0.050 Uiso 1 1 calc R U . . .
C6 C 0.5426(3) 0.2757(4) 0.06716(18) 0.0275(9) Uani 1 1 d . . . . .
H6 H 0.6054 0.2303 0.0666 0.033 Uiso 1 1 calc R U . . .
C7 C 0.4784(3) 0.2696(3) 0.01448(17) 0.0265(8) Uani 1 1 d . . . . .
H7 H 0.5219 0.2936 -0.0133 0.032 Uiso 1 1 calc R U . . .
C8 C 0.4367(4) 0.1639(5) 0.0012(2) 0.0304(11) Uani 1 1 d . . . . .
H8A H 0.3960 0.1652 -0.0333 0.046 Uiso 1 1 calc R U . . .
H8B H 0.3913 0.1419 0.0275 0.046 Uiso 1 1 calc R U . . .
H8C H 0.4955 0.1160 0.0005 0.046 Uiso 1 1 calc R U . . .
C11 C 0.3166(4) 0.3400(4) 0.45656(19) 0.0188(11) Uani 1 1 d . . . . .
C12 C 0.3271(4) 0.2508(5) 0.4866(2) 0.0166(10) Uani 1 1 d . . . . .
C13 C 0.3457(4) 0.2547(5) 0.5406(2) 0.0200(11) Uani 1 1 d . . . . .
H13 H 0.3537 0.1934 0.5606 0.024 Uiso 1 1 calc R U . . .
C14 C 0.3526(4) 0.3503(5) 0.5652(2) 0.0221(11) Uani 1 1 d . . . . .
C15 C 0.3419(4) 0.4382(5) 0.5341(2) 0.0224(11) Uani 1 1 d . . . . .
H15 H 0.3465 0.5029 0.5510 0.027 Uiso 1 1 calc R U . . .
C16 C 0.3244(4) 0.4366(5) 0.4789(2) 0.0213(11) Uani 1 1 d . . . . .
C17 C 0.3159(5) 0.5342(5) 0.4459(2) 0.0245(12) Uani 1 1 d . . . . .
C18 C 0.3689(5) 0.3549(5) 0.6247(2) 0.0254(12) Uani 1 1 d . . . . .
C21 C 0.1431(4) 0.0467(5) 0.3357(2) 0.0193(10) Uani 1 1 d . . . . .
C22 C 0.1143(4) 0.1394(4) 0.31224(19) 0.0188(10) Uani 1 1 d . . . . .
C23 C 0.0286(4) 0.1486(5) 0.2743(2) 0.0228(11) Uani 1 1 d . . . . .
H23 H 0.0103 0.2129 0.2586 0.027 Uiso 1 1 calc R U . . .
C24 C -0.0296(4) 0.0608(5) 0.2599(2) 0.0239(11) Uani 1 1 d . . . . .
C25 C 0.0023(4) -0.0327(5) 0.2839(2) 0.0236(11) Uani 1 1 d . . . . .
H25 H -0.0373 -0.0923 0.2737 0.028 Uiso 1 1 calc R U . . .
C26 C 0.0879(4) -0.0435(5) 0.3215(2) 0.0223(11) Uani 1 1 d . . . . .
C27 C 0.1217(4) -0.1476(5) 0.3453(2) 0.0238(11) Uani 1 1 d . . . . .
C28 C -0.1296(4) 0.0700(5) 0.2223(2) 0.0278(12) Uani 1 1 d . . . . .
C30 C 0.1356(4) 0.0933(4) 0.5157(2) 0.0266(11) Uani 1 1 d . . . . .
C31 C 0.2362(4) 0.0369(5) 0.51287(18) 0.0198(10) Uani 1 1 d . . . . .
C32 C 0.3134(4) 0.0632(5) 0.47991(19) 0.0176(10) Uani 1 1 d . . . . .
C33 C 0.3946(4) -0.0056(5) 0.4740(2) 0.0220(11) Uani 1 1 d . . . . .
H33 H 0.4458 0.0108 0.4511 0.026 Uiso 1 1 calc R U . . .
C34 C 0.4020(5) -0.0980(5) 0.5011(2) 0.0256(12) Uani 1 1 d . . . . .
H34 H 0.4555 -0.1459 0.4954 0.031 Uiso 1 1 calc R U . . .
C35 C 0.3309(5) -0.1194(5) 0.5364(2) 0.0278(12) Uani 1 1 d . . . . .
H35 H 0.3386 -0.1800 0.5569 0.033 Uiso 1 1 calc R U . . .
C36 C 0.2484(4) -0.0534(5) 0.54226(19) 0.0249(11) Uani 1 1 d . . . . .
H36 H 0.1995 -0.0694 0.5665 0.030 Uiso 1 1 calc R U . . .
C40 C -0.0091(4) 0.3392(5) 0.3618(2) 0.0269(12) Uani 1 1 d . . . . .
C41 C 0.0646(5) 0.3731(5) 0.3237(2) 0.0251(12) Uani 1 1 d . . . . .
C42 C 0.1562(4) 0.3225(6) 0.31316(18) 0.0210(10) Uani 1 1 d . . . . .
C43 C 0.2261(5) 0.3707(5) 0.2838(2) 0.0283(13) Uani 1 1 d . . . . .
H43 H 0.2898 0.3373 0.2779 0.034 Uiso 1 1 calc R U . . .
C44 C 0.2045(6) 0.4681(5) 0.2626(2) 0.0331(14) Uani 1 1 d . . . . .
H44 H 0.2538 0.5014 0.2431 0.040 Uiso 1 1 calc R U . . .
C45 C 0.1111(6) 0.5151(6) 0.2703(2) 0.0370(15) Uani 1 1 d . . . . .
H45 H 0.0946 0.5799 0.2548 0.044 Uiso 1 1 calc R U . . .
C46 C 0.0413(5) 0.4689(6) 0.3003(2) 0.0338(14) Uani 1 1 d . . . . .
H46 H -0.0231 0.5020 0.3051 0.041 Uiso 1 1 calc R U . . .
C51 C 0.3630(4) 0.4510(5) 0.16140(19) 0.0195(10) Uani 1 1 d . . . . .
C52 C 0.3890(4) 0.3580(4) 0.18618(19) 0.0187(10) Uani 1 1 d . . . . .
C53 C 0.4725(4) 0.3510(5) 0.2248(2) 0.0224(11) Uani 1 1 d . . . . .
H53 H 0.4887 0.2874 0.2417 0.027 Uiso 1 1 calc R U . . .
C54 C 0.5326(4) 0.4373(5) 0.2388(2) 0.0241(11) Uani 1 1 d . . . . .
C55 C 0.5040(4) 0.5297(5) 0.2140(2) 0.0248(12) Uani 1 1 d . . . . .
H55 H 0.5447 0.5887 0.2239 0.030 Uiso 1 1 calc R U . . .
C56 C 0.4187(4) 0.5409(5) 0.1753(2) 0.0213(11) Uani 1 1 d . . . . .
C57 C 0.3854(4) 0.6453(5) 0.1513(2) 0.0235(11) Uani 1 1 d . . . . .
C58 C 0.6320(4) 0.4289(6) 0.2781(2) 0.0289(13) Uani 1 1 d . . . . .
C61 C 0.1797(4) 0.1590(4) 0.0419(2) 0.0199(11) Uani 1 1 d . . . . .
C62 C 0.1683(4) 0.2486(5) 0.0120(2) 0.0209(11) Uani 1 1 d . . . . .
C63 C 0.1470(4) 0.2425(5) -0.0417(2) 0.0209(11) Uani 1 1 d . . . . .
H63 H 0.1376 0.3032 -0.0620 0.025 Uiso 1 1 calc R U . . .
C64 C 0.1393(4) 0.1466(5) -0.0661(2) 0.0203(11) Uani 1 1 d . . . . .
C65 C 0.1508(4) 0.0589(5) -0.0348(2) 0.0219(11) Uani 1 1 d . . . . .
H65 H 0.1457 -0.0061 -0.0515 0.026 Uiso 1 1 calc R U . . .
C66 C 0.1694(4) 0.0616(5) 0.0192(2) 0.0200(11) Uani 1 1 d . . . . .
C67 C 0.1819(5) -0.0355(5) 0.0535(2) 0.0260(12) Uani 1 1 d . . . . .
C68 C 0.1214(4) 0.1401(5) -0.1263(2) 0.0260(12) Uani 1 1 d . . . . .
C70 C 0.5205(4) 0.1705(5) 0.14133(19) 0.0252(11) Uani 1 1 d . . . . .
C71 C 0.4424(4) 0.1282(5) 0.1752(2) 0.0219(11) Uani 1 1 d . . . . .
C72 C 0.3471(4) 0.1753(5) 0.18451(18) 0.0212(10) Uani 1 1 d . . . . .
C73 C 0.2760(5) 0.1248(5) 0.2122(2) 0.0264(12) Uani 1 1 d . . . . .
H73 H 0.2116 0.1570 0.2179 0.032 Uiso 1 1 calc R U . . .
C74 C 0.2979(6) 0.0275(5) 0.2317(2) 0.0341(14) Uani 1 1 d . . . . .
H74 H 0.2476 -0.0078 0.2497 0.041 Uiso 1 1 calc R U . . .
C75 C 0.3929(6) -0.0184(5) 0.2250(2) 0.0338(14) Uani 1 1 d . . . . .
H75 H 0.4094 -0.0836 0.2400 0.041 Uiso 1 1 calc R U . . .
C76 C 0.4639(5) 0.0307(5) 0.1965(2) 0.0287(13) Uani 1 1 d . . . . .
H76 H 0.5282 -0.0022 0.1913 0.034 Uiso 1 1 calc R U . . .
C80 C 0.3524(4) 0.3866(4) -0.0267(2) 0.0251(10) Uani 1 1 d . . . . .
C81 C 0.2617(4) 0.4554(5) -0.01771(18) 0.0205(10) Uani 1 1 d . . . . .
C82 C 0.1876(4) 0.4345(5) 0.01686(19) 0.0183(10) Uani 1 1 d . . . . .
C83 C 0.1127(4) 0.5068(5) 0.0261(2) 0.0221(11) Uani 1 1 d . . . . .
H83 H 0.0641 0.4931 0.0507 0.027 Uiso 1 1 calc R U . . .
C84 C 0.1085(4) 0.5995(5) -0.0006(2) 0.0251(12) Uani 1 1 d . . . . .
H84 H 0.0571 0.6491 0.0060 0.030 Uiso 1 1 calc R U . . .
C85 C 0.1788(5) 0.6199(5) -0.0369(2) 0.0252(12) Uani 1 1 d . . . . .
H85 H 0.1750 0.6827 -0.0556 0.030 Uiso 1 1 calc R U . . .
C86 C 0.2551(4) 0.5474(5) -0.0455(2) 0.0240(11) Uani 1 1 d . . . . .
H86 H 0.3030 0.5606 -0.0706 0.029 Uiso 1 1 calc R U . . .
C171 C 0.3355(6) 0.6300(5) 0.4794(3) 0.0346(14) Uani 1 1 d . . . . .
H17A H 0.3291 0.6908 0.4570 0.052 Uiso 1 1 calc R U . . .
H17B H 0.4063 0.6271 0.4979 0.052 Uiso 1 1 calc R U . . .
H17C H 0.2836 0.6335 0.5049 0.052 Uiso 1 1 calc R U . . .
C172 C 0.3954(5) 0.5333(5) 0.4055(2) 0.0297(13) Uani 1 1 d . . . . .
H17D H 0.3884 0.5964 0.3848 0.045 Uiso 1 1 calc R U . . .
H17E H 0.3822 0.4741 0.3824 0.045 Uiso 1 1 calc R U . . .
H17F H 0.4666 0.5290 0.4234 0.045 Uiso 1 1 calc R U . . .
C173 C 0.2036(5) 0.5410(6) 0.4182(2) 0.0325(13) Uani 1 1 d . . . . .
H17G H 0.1967 0.6032 0.3969 0.049 Uiso 1 1 calc R U . . .
H17H H 0.1532 0.5432 0.4444 0.049 Uiso 1 1 calc R U . . .
H17I H 0.1895 0.4809 0.3958 0.049 Uiso 1 1 calc R U . . .
C181 C 0.2707(5) 0.3127(8) 0.6474(2) 0.0404(14) Uani 1 1 d . . . . .
H18A H 0.2094 0.3538 0.6346 0.061 Uiso 1 1 calc R U . . .
H18B H 0.2810 0.3159 0.6856 0.061 Uiso 1 1 calc R U . . .
H18C H 0.2594 0.2413 0.6363 0.061 Uiso 1 1 calc R U . . .
C182 C 0.4634(6) 0.2909(6) 0.6449(2) 0.0430(18) Uani 1 1 d . . . . .
H18D H 0.4735 0.2947 0.6831 0.064 Uiso 1 1 calc R U . . .
H18E H 0.5262 0.3172 0.6305 0.064 Uiso 1 1 calc R U . . .
H18F H 0.4517 0.2195 0.6340 0.064 Uiso 1 1 calc R U . . .
C183 C 0.3881(6) 0.4650(6) 0.6452(2) 0.0375(15) Uani 1 1 d . . . . .
H18G H 0.3279 0.5082 0.6329 0.056 Uiso 1 1 calc R U . . .
H18H H 0.4518 0.4924 0.6323 0.056 Uiso 1 1 calc R U . . .
H18I H 0.3966 0.4644 0.6835 0.056 Uiso 1 1 calc R U . . .
C271 C 0.1291(7) -0.1425(6) 0.4043(3) 0.0489(19) Uani 1 1 d . . . . .
H27A H 0.0605 -0.1235 0.4153 0.073 Uiso 1 1 calc R U . . .
H27B H 0.1814 -0.0911 0.4170 0.073 Uiso 1 1 calc R U . . .
H27C H 0.1500 -0.2096 0.4190 0.073 Uiso 1 1 calc R U . . .
C272 C 0.0424(6) -0.2316(6) 0.3276(4) 0.056(2) Uani 1 1 d . . . . .
H27D H 0.0360 -0.2370 0.2894 0.084 Uiso 1 1 calc R U . . .
H27E H -0.0262 -0.2145 0.3391 0.084 Uiso 1 1 calc R U . . .
H27F H 0.0666 -0.2972 0.3430 0.084 Uiso 1 1 calc R U . . .
C273 C 0.2276(5) -0.1774(7) 0.3276(3) 0.0457(17) Uani 1 1 d . . . . .
H27G H 0.2218 -0.1805 0.2893 0.069 Uiso 1 1 calc R U . . .
H27H H 0.2486 -0.2447 0.3420 0.069 Uiso 1 1 calc R U . . .
H27I H 0.2804 -0.1263 0.3400 0.069 Uiso 1 1 calc R U . . .
C281 C -0.2197(6) 0.0921(12) 0.2548(3) 0.089(5) Uani 1 1 d . . . . .
H28A H -0.2044 0.1545 0.2754 0.133 Uiso 1 1 calc R U . . .
H28B H -0.2282 0.0344 0.2784 0.133 Uiso 1 1 calc R U . . .
H28C H -0.2847 0.1016 0.2316 0.133 Uiso 1 1 calc R U . . .
C282 C -0.1529(9) -0.0258(9) 0.1913(5) 0.106(5) Uani 1 1 d . . . . .
H28D H -0.0949 -0.0402 0.1702 0.159 Uiso 1 1 calc R U . . .
H28E H -0.2181 -0.0169 0.1682 0.159 Uiso 1 1 calc R U . . .
H28F H -0.1609 -0.0832 0.2151 0.159 Uiso 1 1 calc R U . . .
C283 C -0.1236(6) 0.1565(9) 0.1834(3) 0.063(3) Uani 1 1 d . . . . .
H28G H -0.1100 0.2212 0.2022 0.095 Uiso 1 1 calc R U . . .
H28H H -0.1904 0.1613 0.1611 0.095 Uiso 1 1 calc R U . . .
H28I H -0.0666 0.1430 0.1616 0.095 Uiso 1 1 calc R U . . .
C571 C 0.3804(5) 0.6400(6) 0.0916(2) 0.0372(14) Uani 1 1 d . . . . .
H57A H 0.4500 0.6228 0.0814 0.056 Uiso 1 1 calc R U . . .
H57B H 0.3582 0.7066 0.0766 0.056 Uiso 1 1 calc R U . . .
H57C H 0.3299 0.5873 0.0785 0.056 Uiso 1 1 calc R U . . .
C572 C 0.4637(6) 0.7298(6) 0.1701(3) 0.0421(16) Uani 1 1 d . . . . .
H57D H 0.4685 0.7347 0.2083 0.063 Uiso 1 1 calc R U . . .
H57E H 0.4397 0.7954 0.1547 0.063 Uiso 1 1 calc R U . . .
H57F H 0.5330 0.7132 0.1593 0.063 Uiso 1 1 calc R U . . .
C573 C 0.2768(4) 0.6723(6) 0.1671(2) 0.0357(13) Uani 1 1 d . . . . .
H57G H 0.2798 0.6758 0.2052 0.054 Uiso 1 1 calc R U . . .
H57H H 0.2262 0.6197 0.1539 0.054 Uiso 1 1 calc R U . . .
H57I H 0.2548 0.7389 0.1521 0.054 Uiso 1 1 calc R U . . .
C581 C 0.7244(6) 0.4177(11) 0.2469(3) 0.081(4) Uani 1 1 d . . . . .
H58A H 0.7272 0.4766 0.2234 0.122 Uiso 1 1 calc R U . . .
H58B H 0.7168 0.3546 0.2262 0.122 Uiso 1 1 calc R U . . .
H58C H 0.7892 0.4146 0.2706 0.122 Uiso 1 1 calc R U . . .
C582 C 0.6275(6) 0.3386(8) 0.3145(3) 0.053(2) Uani 1 1 d . . . . .
H58D H 0.5682 0.3470 0.3354 0.079 Uiso 1 1 calc R U . . .
H58E H 0.6930 0.3349 0.3378 0.079 Uiso 1 1 calc R U . . .
H58F H 0.6186 0.2754 0.2940 0.079 Uiso 1 1 calc R U . . .
C583 C 0.6455(10) 0.5260(9) 0.3125(4) 0.086(4) Uani 1 1 d . . . . .
H58G H 0.5847 0.5334 0.3325 0.129 Uiso 1 1 calc R U . . .
H58H H 0.6508 0.5862 0.2902 0.129 Uiso 1 1 calc R U . . .
H58I H 0.7096 0.5198 0.3367 0.129 Uiso 1 1 calc R U . . .
C671 C 0.1042(5) -0.0320(5) 0.0956(2) 0.0332(14) Uani 1 1 d . . . . .
H67A H 0.0322 -0.0275 0.0787 0.050 Uiso 1 1 calc R U . . .
H67B H 0.1193 0.0280 0.1181 0.050 Uiso 1 1 calc R U . . .
H67C H 0.1118 -0.0944 0.1169 0.050 Uiso 1 1 calc R U . . .
C672 C 0.1590(6) -0.1341(5) 0.0210(3) 0.0338(14) Uani 1 1 d . . . . .
H67D H 0.2072 -0.1383 -0.0062 0.051 Uiso 1 1 calc R U . . .
H67E H 0.0864 -0.1326 0.0047 0.051 Uiso 1 1 calc R U . . .
H67F H 0.1690 -0.1940 0.0440 0.051 Uiso 1 1 calc R U . . .
C673 C 0.2953(5) -0.0423(5) 0.0798(2) 0.0304(12) Uani 1 1 d . . . . .
H67G H 0.3443 -0.0443 0.0530 0.046 Uiso 1 1 calc R U . . .
H67H H 0.3033 -0.1047 0.1010 0.046 Uiso 1 1 calc R U . . .
H67I H 0.3104 0.0176 0.1023 0.046 Uiso 1 1 calc R U . . .
C681 C 0.0269(5) 0.2062(6) -0.1465(2) 0.0380(15) Uani 1 1 d . . . . .
H68A H 0.0384 0.2768 -0.1342 0.057 Uiso 1 1 calc R U . . .
H68B H -0.0368 0.1789 -0.1335 0.057 Uiso 1 1 calc R U . . .
H68C H 0.0187 0.2053 -0.1848 0.057 Uiso 1 1 calc R U . . .
C682 C 0.1022(5) 0.0308(6) -0.1459(2) 0.0361(15) Uani 1 1 d . . . . .
H68D H 0.1621 -0.0123 -0.1332 0.054 Uiso 1 1 calc R U . . .
H68E H 0.0938 0.0304 -0.1842 0.054 Uiso 1 1 calc R U . . .
H68F H 0.0382 0.0040 -0.1328 0.054 Uiso 1 1 calc R U . . .
C683 C 0.2210(5) 0.1815(8) -0.1483(2) 0.0401(15) Uani 1 1 d . . . . .
H68G H 0.2344 0.2518 -0.1361 0.060 Uiso 1 1 calc R U . . .
H68H H 0.2106 0.1808 -0.1866 0.060 Uiso 1 1 calc R U . . .
H68I H 0.2812 0.1382 -0.1363 0.060 Uiso 1 1 calc R U . . .

loop_
_atom_site_aniso_label
_atom_site_aniso_U_11
_atom_site_aniso_U_22
_atom_site_aniso_U_33
_atom_site_aniso_U_23
_atom_site_aniso_U_13
_atom_site_aniso_U_12
Os1 0.01726(10) 0.01338(13) 0.01721(10) 0.00052(9) 0.00080(8) 0.00139(9)
Os2 0.01612(10) 0.01308(13) 0.01785(10) 0.00014(9) 0.00079(8) 0.00141(9)
O1 0.0231(16) 0.028(3) 0.0279(16) 0.0037(19) 0.0026(14) 0.0030(17)
O2 0.0230(15) 0.020(2) 0.0288(16) -0.0037(18) 0.0062(14) 0.0022(16)
O11 0.0252(16) 0.019(2) 0.0201(14) -0.0004(18) 0.0000(14) -0.0021(18)
O21 0.0236(16) 0.0150(19) 0.0229(15) 0.0006(15) -0.0028(14) -0.0002(15)
O31 0.0189(15) 0.0160(19) 0.0216(15) 0.0007(15) -0.0023(13) 0.0015(14)
O41 0.0272(16) 0.0097(19) 0.0209(15) 0.0009(16) 0.0005(14) 0.0015(16)
O3 0.0218(14) 0.0335(18) 0.0260(15) 0.0035(13) 0.0047(12) 0.0041(13)
O30 0.044(2) 0.065(3) 0.0299(19) 0.004(2) 0.0157(17) 0.014(2)
O4 0.0302(18) 0.033(2) 0.048(2) 0.0168(18) 0.0191(17) 0.0125(15)
O40 0.0241(19) 0.077(4) 0.043(2) -0.004(2) -0.0008(17) 0.015(2)
O7 0.0210(15) 0.0271(18) 0.0331(16) 0.0071(14) 0.0061(13) 0.0103(13)
O70 0.0228(18) 0.051(3) 0.042(2) 0.007(2) -0.0024(16) 0.0132(17)
O8 0.0206(13) 0.0265(17) 0.0257(14) 0.0012(13) 0.0043(11) 0.0057(12)
O80 0.045(2) 0.044(2) 0.0299(18) 0.0045(17) 0.0157(17) 0.0112(18)
N11 0.0200(18) 0.011(3) 0.0207(18) -0.0015(17) 0.0007(15) -0.0009(16)
N21 0.025(2) 0.014(2) 0.0186(17) -0.0004(16) 0.0015(17) 0.0047(17)
N31 0.0165(18) 0.016(2) 0.0194(17) -0.0006(16) -0.0049(16) 0.0029(16)
N41 0.0160(17) 0.016(3) 0.0207(18) -0.0007(18) -0.0013(15) 0.0005(16)
C1 0.026(2) 0.034(3) 0.045(3) 0.003(2) -0.001(2) 0.000(2)
C2 0.0207(18) 0.031(2) 0.036(2) 0.0043(19) 0.0097(16) 0.0047(16)
C3 0.032(2) 0.028(3) 0.055(3) 0.005(2) 0.025(2) 0.0082(19)
C4 0.065(4) 0.047(5) 0.073(4) -0.015(4) 0.044(4) -0.009(3)
C5 0.027(2) 0.036(3) 0.038(3) 0.000(2) 0.008(2) -0.001(2)
C6 0.0217(19) 0.029(2) 0.033(2) 0.0026(19) 0.0072(17) 0.0056(17)
C7 0.0187(17) 0.029(2) 0.034(2) -0.0008(18) 0.0091(16) 0.0047(16)
C8 0.028(2) 0.022(3) 0.042(2) -0.004(2) 0.0091(19) 0.0042(18)
C11 0.020(2) 0.018(3) 0.017(2) 0.002(2) -0.0032(18) -0.002(2)
C12 0.018(2) 0.015(3) 0.017(2) -0.003(2) 0.0002(18) -0.001(2)
C13 0.023(2) 0.014(3) 0.022(2) 0.003(2) -0.002(2) -0.003(2)
C14 0.021(2) 0.024(3) 0.021(2) 0.001(2) -0.0002(19) -0.0028(19)
C15 0.023(2) 0.019(3) 0.025(2) -0.007(2) 0.002(2) -0.002(2)
C16 0.019(2) 0.020(3) 0.024(2) 0.001(2) -0.0029(19) -0.001(2)
C17 0.031(3) 0.010(3) 0.032(3) -0.003(2) -0.002(2) -0.002(2)
C18 0.032(3) 0.020(3) 0.023(2) -0.002(2) 0.000(2) -0.002(2)
C21 0.020(2) 0.016(3) 0.021(2) -0.001(2) 0.0015(19) 0.0027(19)
C22 0.018(2) 0.020(3) 0.018(2) -0.0048(19) -0.0007(19) 0.0000(19)
C23 0.025(2) 0.022(3) 0.020(2) 0.001(2) -0.002(2) 0.008(2)
C24 0.022(2) 0.023(3) 0.025(2) -0.005(2) -0.002(2) 0.004(2)
C25 0.024(2) 0.016(3) 0.029(2) -0.002(2) 0.000(2) 0.003(2)
C26 0.024(2) 0.018(3) 0.025(2) -0.003(2) 0.003(2) 0.002(2)
C27 0.029(2) 0.015(3) 0.027(2) -0.002(2) -0.001(2) -0.001(2)
C28 0.026(3) 0.025(3) 0.031(3) 0.001(3) -0.004(2) 0.005(2)
C30 0.029(2) 0.023(3) 0.028(2) -0.0016(19) 0.0059(19) -0.0035(18)
C31 0.021(2) 0.019(3) 0.0191(19) -0.0004(18) -0.0007(18) -0.0038(19)
C32 0.021(2) 0.014(3) 0.016(2) 0.004(2) -0.0030(19) -0.002(2)
C33 0.025(2) 0.018(3) 0.023(2) -0.002(2) -0.001(2) 0.000(2)
C34 0.029(3) 0.018(3) 0.029(2) 0.000(2) -0.004(2) 0.002(2)
C35 0.036(3) 0.017(3) 0.028(3) 0.005(2) -0.008(2) -0.003(2)
C36 0.032(3) 0.021(3) 0.021(2) 0.001(2) 0.000(2) -0.013(2)
C40 0.020(2) 0.025(3) 0.034(2) -0.008(2) -0.0027(19) 0.0020(19)
C41 0.027(3) 0.021(3) 0.026(2) 0.000(2) -0.005(2) 0.005(2)
C42 0.025(2) 0.015(3) 0.0208(19) -0.003(2) -0.0048(18) 0.004(2)
C43 0.042(3) 0.020(3) 0.024(2) 0.003(2) 0.008(2) 0.003(2)
C44 0.054(3) 0.021(3) 0.026(2) 0.006(2) 0.011(3) 0.006(3)
C45 0.059(4) 0.021(3) 0.029(3) 0.005(2) -0.005(3) 0.006(3)
C46 0.038(3) 0.025(4) 0.036(3) -0.002(3) -0.010(3) 0.014(3)
C51 0.016(2) 0.023(3) 0.019(2) -0.005(2) -0.0010(18) 0.001(2)
C52 0.022(2) 0.014(3) 0.020(2) -0.0013(19) 0.002(2) 0.0050(19)
C53 0.024(2) 0.018(3) 0.025(2) -0.002(2) -0.001(2) 0.004(2)
C54 0.023(2) 0.025(3) 0.023(2) -0.002(2) -0.003(2) 0.005(2)
C55 0.020(2) 0.025(3) 0.028(2) -0.010(2) -0.002(2) -0.002(2)
C56 0.022(2) 0.017(3) 0.024(2) -0.001(2) 0.0015(19) 0.004(2)
C57 0.021(2) 0.016(3) 0.033(3) -0.001(2) -0.002(2) 0.0010(19)
C58 0.025(3) 0.034(4) 0.025(2) -0.003(3) -0.011(2) -0.001(3)
C61 0.017(2) 0.018(3) 0.025(2) -0.003(2) 0.0019(19) -0.0002(19)
C62 0.016(2) 0.016(3) 0.030(3) -0.001(2) 0.002(2) -0.002(2)
C63 0.018(2) 0.020(3) 0.024(2) -0.003(2) 0.0021(19) 0.001(2)
C64 0.017(2) 0.017(3) 0.027(2) -0.005(2) 0.0010(19) -0.0027(18)
C65 0.021(2) 0.015(3) 0.030(3) -0.002(2) 0.000(2) -0.002(2)
C66 0.020(2) 0.014(3) 0.026(2) 0.001(2) 0.000(2) -0.001(2)
C67 0.032(3) 0.015(3) 0.030(3) 0.003(2) -0.004(2) 0.001(2)
C68 0.027(2) 0.026(3) 0.024(2) -0.002(2) 0.001(2) -0.005(2)
C70 0.028(2) 0.021(3) 0.026(2) -0.003(2) -0.0011(18) 0.005(2)
C71 0.024(2) 0.018(3) 0.022(2) -0.004(2) -0.005(2) 0.006(2)
C72 0.030(2) 0.013(3) 0.0191(19) 0.004(2) -0.0045(18) 0.005(2)
C73 0.031(3) 0.022(3) 0.025(2) -0.004(2) 0.001(2) 0.003(2)
C74 0.053(4) 0.020(3) 0.030(3) 0.006(2) 0.008(3) -0.002(3)
C75 0.055(4) 0.018(3) 0.027(2) 0.004(2) -0.002(3) 0.011(3)
C76 0.038(3) 0.020(3) 0.027(2) -0.002(2) -0.004(2) 0.009(3)
C80 0.027(2) 0.020(2) 0.029(2) -0.0004(18) 0.0030(19) -0.0011(18)
C81 0.026(2) 0.017(2) 0.0179(19) -0.0015(18) -0.0001(18) -0.003(2)
C82 0.022(2) 0.016(3) 0.016(2) -0.001(2) -0.0039(19) -0.001(2)
C83 0.018(2) 0.020(3) 0.027(2) -0.001(2) -0.001(2) -0.003(2)
C84 0.024(2) 0.017(3) 0.033(3) 0.002(2) -0.008(2) 0.003(2)
C85 0.033(3) 0.015(3) 0.026(2) 0.002(2) -0.005(2) -0.005(2)
C86 0.028(2) 0.020(3) 0.022(2) 0.000(2) -0.002(2) -0.003(2)
C171 0.047(4) 0.016(3) 0.038(3) 0.000(3) -0.007(3) -0.003(3)
C172 0.035(3) 0.021(3) 0.032(3) 0.008(3) 0.000(2) -0.006(3)
C173 0.037(3) 0.020(3) 0.038(3) 0.001(3) -0.007(3) 0.003(3)
C181 0.047(3) 0.045(4) 0.031(2) -0.002(3) 0.012(2) -0.003(4)
C182 0.052(4) 0.047(5) 0.028(3) -0.004(3) -0.006(3) 0.004(3)
C183 0.055(4) 0.031(4) 0.027(3) -0.009(3) 0.004(3) -0.004(3)
C271 0.094(6) 0.020(3) 0.036(3) 0.005(3) 0.021(4) 0.002(3)
C272 0.044(4) 0.020(4) 0.095(6) 0.006(4) -0.038(4) -0.006(3)
C273 0.050(3) 0.036(4) 0.055(3) 0.020(3) 0.024(3) 0.028(3)
C281 0.025(3) 0.202(14) 0.038(4) 0.025(6) -0.001(3) 0.023(5)
C282 0.108(8) 0.050(6) 0.137(9) -0.033(6) -0.104(8) 0.029(6)
C283 0.041(3) 0.092(8) 0.050(4) 0.035(5) -0.027(3) -0.018(4)
C571 0.057(4) 0.027(3) 0.027(3) 0.004(2) 0.005(3) -0.009(3)
C572 0.045(4) 0.018(3) 0.061(4) 0.002(3) -0.008(3) 0.000(3)
C573 0.035(3) 0.022(3) 0.051(3) 0.009(3) 0.008(2) 0.006(2)
C581 0.024(3) 0.174(12) 0.044(4) 0.028(6) -0.003(3) 0.008(5)
C582 0.046(3) 0.058(6) 0.049(3) 0.022(4) -0.018(3) -0.014(4)
C583 0.118(9) 0.044(6) 0.080(6) -0.023(5) -0.066(6) 0.008(6)
C671 0.041(3) 0.022(4) 0.037(3) 0.005(3) 0.004(3) -0.003(3)
C672 0.045(3) 0.013(3) 0.041(3) -0.004(3) -0.006(3) -0.002(3)
C673 0.034(3) 0.016(3) 0.040(3) 0.001(3) -0.007(2) 0.004(2)
C681 0.042(3) 0.037(4) 0.031(2) -0.008(3) -0.016(2) 0.009(3)
C682 0.051(3) 0.032(4) 0.024(2) -0.007(2) -0.002(2) -0.008(3)
C683 0.046(3) 0.047(4) 0.029(2) -0.007(3) 0.011(2) -0.018(3)

loop_
_atom_type_symbol
_atom_type_description
_atom_type_scat_dispersion_real
_atom_type_scat_dispersion_imag
_atom_type_scat_source
C C 0.0181 0.0091 'International Tables Vol C Tables 4.2.6.8 and 6.1.1.4'
H H 0.0000 0.0000 'International Tables Vol C Tables 4.2.6.8 and 6.1.1.4'
N N 0.0311 0.0180 'International Tables Vol C Tables 4.2.6.8 and 6.1.1.4'
O O 0.0492 0.0322 'International Tables Vol C Tables 4.2.6.8 and 6.1.1.4'
Os Os -4.9801 6.2216 'International Tables Vol C Tables 4.2.6.8 and 6.1.1.4'

loop_
_geom_angle_atom_site_label_1
_geom_angle_atom_site_label_2
_geom_angle_atom_site_label_3
_geom_angle
_geom_angle_site_symmetry_1
_geom_angle_site_symmetry_3
_geom_angle_publ_flag
O1 Os1 N21 112.60(17) . . ?
O1 Os1 O11 106.38(19) . . ?
N21 Os1 O11 86.17(17) . . ?
O1 Os1 N11 112.25(17) . . ?
N21 Os1 N11 135.15(16) . . ?
O11 Os1 N11 81.06(17) . . ?
O1 Os1 O21 105.9(2) . . ?
N21 Os1 O21 80.70(18) . . ?
O11 Os1 O21 147.75(14) . . ?
N11 Os1 O21 87.72(17) . . ?
O2 Os2 N31 110.97(17) . . ?
O2 Os2 N41 110.90(17) . . ?
N31 Os2 N41 138.11(16) . . ?
O2 Os2 O31 106.82(18) . . ?
N31 Os2 O31 80.76(17) . . ?
N41 Os2 O31 88.58(17) . . ?
O2 Os2 O41 106.65(18) . . ?
N31 Os2 O41 86.48(17) . . ?
N41 Os2 O41 80.51(17) . . ?
O31 Os2 O41 146.51(13) . . ?
C11 O11 Os1 116.4(4) . . ?
C21 O21 Os1 116.0(4) . . ?
C51 O31 Os2 115.5(4) . . ?
C61 O41 Os2 115.7(4) . . ?
C30 O3 C2 118.3(3) . . ?
C40 O4 C3 117.1(4) . . ?
C70 O7 C6 117.6(4) . . ?
C80 O8 C7 116.7(3) . . ?
C32 N11 C12 119.2(4) . . ?
C32 N11 Os1 125.6(4) . . ?
C12 N11 Os1 115.2(3) . . ?
C22 N21 C42 118.8(4) . . ?
C22 N21 Os1 115.8(4) . . ?
C42 N21 Os1 125.2(4) . . ?
C52 N31 C72 119.1(4) . . ?
C52 N31 Os2 115.9(4) . . ?
C72 N31 Os2 124.7(4) . . ?
C62 N41 C82 118.2(4) . . ?
C62 N41 Os2 116.2(4) . . ?
C82 N41 Os2 125.2(4) . . ?
C2 C1 H1A 109.5 . . ?
C2 C1 H1B 109.5 . . ?
H1A C1 H1B 109.5 . . ?
C2 C1 H1C 109.5 . . ?
H1A C1 H1C 109.5 . . ?
H1B C1 H1C 109.5 . . ?
O3 C2 C3 109.1(4) . . ?
O3 C2 C1 107.5(4) . . ?
C3 C2 C1 113.7(5) . . ?
O3 C2 H2 108.8 . . ?
C3 C2 H2 108.8 . . ?
C1 C2 H2 108.8 . . ?
O4 C3 C2 108.4(4) . . ?
O4 C3 C4 106.6(4) . . ?
C2 C3 C4 115.1(5) . . ?
O4 C3 H3 108.9 . . ?
C2 C3 H3 108.9 . . ?
C4 C3 H3 108.9 . . ?
C3 C4 H4A 109.5 . . ?
C3 C4 H4B 109.5 . . ?
H4A C4 H4B 109.5 . . ?
C3 C4 H4C 109.5 . . ?
H4A C4 H4C 109.5 . . ?
H4B C4 H4C 109.5 . . ?
C6 C5 H5A 109.5 . . ?
C6 C5 H5B 109.5 . . ?
H5A C5 H5B 109.5 . . ?
C6 C5 H5C 109.5 . . ?
H5A C5 H5C 109.5 . . ?
H5B C5 H5C 109.5 . . ?
O7 C6 C7 106.5(4) . . ?
O7 C6 C5 109.1(4) . . ?
C7 C6 C5 115.3(4) . . ?
O7 C6 H6 108.6 . . ?
C7 C6 H6 108.6 . . ?
C5 C6 H6 108.6 . . ?
O8 C7 C8 109.1(3) . . ?
O8 C7 C6 105.6(3) . . ?
C8 C7 C6 113.5(4) . . ?
O8 C7 H7 109.5 . . ?
C8 C7 H7 109.5 . . ?
C6 C7 H7 109.5 . . ?
C7 C8 H8A 109.5 . . ?
C7 C8 H8B 109.5 . . ?
H8A C8 H8B 109.5 . . ?
C7 C8 H8C 109.5 . . ?
H8A C8 H8C 109.5 . . ?
H8B C8 H8C 109.5 . . ?
O11 C11 C16 123.1(5) . . ?
O11 C11 C12 114.7(5) . . ?
C16 C11 C12 122.2(5) . . ?
C13 C12 C11 121.3(5) . . ?
C13 C12 N11 126.5(6) . . ?
C11 C12 N11 112.1(4) . . ?
C12 C13 C14 118.9(5) . . ?
C12 C13 H13 120.6 . . ?
C14 C13 H13 120.6 . . ?
C15 C14 C13 118.4(5) . . ?
C15 C14 C18 122.5(5) . . ?
C13 C14 C18 119.1(5) . . ?
C14 C15 C16 124.0(6) . . ?
C14 C15 H15 118.0 . . ?
C16 C15 H15 118.0 . . ?
C11 C16 C15 115.2(5) . . ?
C11 C16 C17 122.1(5) . . ?
C15 C16 C17 122.7(5) . . ?
C171 C17 C172 107.9(5) . . ?
C171 C17 C16 111.8(5) . . ?
C172 C17 C16 110.9(5) . . ?
C171 C17 C173 107.8(5) . . ?
C172 C17 C173 110.0(5) . . ?
C16 C17 C173 108.3(5) . . ?
C182 C18 C14 110.0(5) . . ?
C182 C18 C181 109.0(6) . . ?
C14 C18 C181 109.4(5) . . ?
C182 C18 C183 107.7(5) . . ?
C14 C18 C183 112.4(5) . . ?
C181 C18 C183 108.2(5) . . ?
O21 C21 C22 114.4(5) . . ?
O21 C21 C26 124.5(5) . . ?
C22 C21 C26 121.1(5) . . ?
C21 C22 C23 122.2(5) . . ?
C21 C22 N21 112.7(5) . . ?
C23 C22 N21 125.1(5) . . ?
C24 C23 C22 118.3(5) . . ?
C24 C23 H23 120.9 . . ?
C22 C23 H23 120.9 . . ?
C23 C24 C25 118.2(5) . . ?
C23 C24 C28 119.5(6) . . ?
C25 C24 C28 122.1(6) . . ?
C26 C25 C24 124.3(6) . . ?
C26 C25 H25 117.8 . . ?
C24 C25 H25 117.8 . . ?
C25 C26 C21 115.8(5) . . ?
C25 C26 C27 122.4(5) . . ?
C21 C26 C27 121.8(5) . . ?
C271 C27 C273 110.2(6) . . ?
C271 C27 C272 107.5(6) . . ?
C273 C27 C272 108.1(6) . . ?
C271 C27 C26 110.3(5) . . ?
C273 C27 C26 109.3(5) . . ?
C272 C27 C26 111.4(5) . . ?
C282 C28 C283 107.0(7) . . ?
C282 C28 C281 109.3(9) . . ?
C283 C28 C281 108.3(7) . . ?
C282 C28 C24 112.3(6) . . ?
C283 C28 C24 112.4(5) . . ?
C281 C28 C24 107.5(5) . . ?
O30 C30 O3 124.5(5) . . ?
O30 C30 C31 124.7(5) . . ?
O3 C30 C31 110.5(4) . . ?
C36 C31 C32 118.9(5) . . ?
C36 C31 C30 116.0(4) . . ?
C32 C31 C30 124.8(5) . . ?
C33 C32 C31 119.0(5) . . ?
C33 C32 N11 118.7(4) . . ?
C31 C32 N11 122.2(5) . . ?
C34 C33 C32 121.2(5) . . ?
C34 C33 H33 119.4 . . ?
C32 C33 H33 119.4 . . ?
C35 C34 C33 119.3(6) . . ?
C35 C34 H34 120.3 . . ?
C33 C34 H34 120.3 . . ?
C34 C35 C36 120.6(6) . . ?
C34 C35 H35 119.7 . . ?
C36 C35 H35 119.7 . . ?
C35 C36 C31 120.6(5) . . ?
C35 C36 H36 119.7 . . ?
C31 C36 H36 119.7 . . ?
O40 C40 O4 124.2(5) . . ?
O40 C40 C41 124.4(6) . . ?
O4 C40 C41 111.3(4) . . ?
C42 C41 C46 118.9(6) . . ?
C42 C41 C40 125.8(6) . . ?
C46 C41 C40 115.1(5) . . ?
C43 C42 C41 119.7(6) . . ?
C43 C42 N21 117.0(5) . . ?
C41 C42 N21 123.3(5) . . ?
C42 C43 C44 120.9(6) . . ?
C42 C43 H43 119.6 . . ?
C44 C43 H43 119.6 . . ?
C45 C44 C43 119.3(6) . . ?
C45 C44 H44 120.4 . . ?
C43 C44 H44 120.4 . . ?
C44 C45 C46 120.6(6) . . ?
C44 C45 H45 119.7 . . ?
C46 C45 H45 119.7 . . ?
C45 C46 C41 120.5(6) . . ?
C45 C46 H46 119.8 . . ?
C41 C46 H46 119.8 . . ?
O31 C51 C52 114.5(5) . . ?
O31 C51 C56 124.0(5) . . ?
C52 C51 C56 121.5(5) . . ?
C53 C52 C51 121.0(5) . . ?
C53 C52 N31 126.2(5) . . ?
C51 C52 N31 112.8(5) . . ?
C52 C53 C54 119.9(5) . . ?
C52 C53 H53 120.1 . . ?
C54 C53 H53 120.1 . . ?
C53 C54 C55 118.1(5) . . ?
C53 C54 C58 120.5(6) . . ?
C55 C54 C58 121.3(6) . . ?
C54 C55 C56 124.1(6) . . ?
C54 C55 H55 118.0 . . ?
C56 C55 H55 118.0 . . ?
C51 C56 C55 115.5(5) . . ?
C51 C56 C57 121.9(5) . . ?
C55 C56 C57 122.6(5) . . ?
C573 C57 C571 109.3(5) . . ?
C573 C57 C572 109.4(5) . . ?
C571 C57 C572 107.8(5) . . ?
C573 C57 C56 108.7(5) . . ?
C571 C57 C56 110.1(5) . . ?
C572 C57 C56 111.5(5) . . ?
C581 C58 C582 109.7(7) . . ?
C581 C58 C583 109.8(9) . . ?
C582 C58 C583 107.1(6) . . ?
C581 C58 C54 107.3(5) . . ?
C582 C58 C54 112.4(5) . . ?
C583 C58 C54 110.6(6) . . ?
O41 C61 C66 123.1(5) . . ?
O41 C61 C62 114.8(5) . . ?
C66 C61 C62 122.0(5) . . ?
C63 C62 C61 119.9(6) . . ?
C63 C62 N41 127.8(6) . . ?
C61 C62 N41 112.2(5) . . ?
C62 C63 C64 119.8(6) . . ?
C62 C63 H63 120.1 . . ?
C64 C63 H63 120.1 . . ?
C65 C64 C63 118.5(5) . . ?
C65 C64 C68 121.9(5) . . ?
C63 C64 C68 119.6(5) . . ?
C66 C65 C64 123.6(6) . . ?
C66 C65 H65 118.2 . . ?
C64 C65 H65 118.2 . . ?
C65 C66 C61 116.1(5) . . ?
C65 C66 C67 123.3(5) . . ?
C61 C66 C67 120.6(5) . . ?
C673 C67 C66 109.7(5) . . ?
C673 C67 C671 109.8(5) . . ?
C66 C67 C671 109.9(5) . . ?
C673 C67 C672 107.9(5) . . ?
C66 C67 C672 111.9(5) . . ?
C671 C67 C672 107.7(5) . . ?
C682 C68 C681 108.7(5) . . ?
C682 C68 C683 108.5(5) . . ?
C681 C68 C683 109.3(6) . . ?
C682 C68 C64 112.6(5) . . ?
C681 C68 C64 109.9(5) . . ?
C683 C68 C64 107.8(4) . . ?
O70 C70 O7 123.9(5) . . ?
O70 C70 C71 123.6(5) . . ?
O7 C70 C71 112.4(4) . . ?
C76 C71 C72 117.9(5) . . ?
C76 C71 C70 116.6(5) . . ?
C72 C71 C70 125.4(5) . . ?
C73 C72 C71 120.5(6) . . ?
C73 C72 N31 116.9(5) . . ?
C71 C72 N31 122.5(5) . . ?
C72 C73 C74 120.4(6) . . ?
C72 C73 H73 119.8 . . ?
C74 C73 H73 119.8 . . ?
C75 C74 C73 120.0(6) . . ?
C75 C74 H74 120.0 . . ?
C73 C74 H74 120.0 . . ?
C76 C75 C74 120.0(6) . . ?
C76 C75 H75 120.0 . . ?
C74 C75 H75 120.0 . . ?
C75 C76 C71 121.0(6) . . ?
C75 C76 H76 119.5 . . ?
C71 C76 H76 119.5 . . ?
O80 C80 O8 125.1(5) . . ?
O80 C80 C81 123.9(5) . . ?
O8 C80 C81 110.9(4) . . ?
C82 C81 C86 119.1(5) . . ?
C82 C81 C80 124.5(5) . . ?
C86 C81 C80 116.3(4) . . ?
C83 C82 C81 120.3(5) . . ?
C83 C82 N41 116.6(4) . . ?
C81 C82 N41 123.0(5) . . ?
C82 C83 C84 120.2(5) . . ?
C82 C83 H83 119.9 . . ?
C84 C83 H83 119.9 . . ?
C85 C84 C83 120.3(5) . . ?
C85 C84 H84 119.8 . . ?
C83 C84 H84 119.8 . . ?
C84 C85 C86 119.3(6) . . ?
C84 C85 H85 120.3 . . ?
C86 C85 H85 120.3 . . ?
C85 C86 C81 120.6(5) . . ?
C85 C86 H86 119.7 . . ?
C81 C86 H86 119.7 . . ?
C17 C171 H17A 109.5 . . ?
C17 C171 H17B 109.5 . . ?
H17A C171 H17B 109.5 . . ?
C17 C171 H17C 109.5 . . ?
H17A C171 H17C 109.5 . . ?
H17B C171 H17C 109.5 . . ?
C17 C172 H17D 109.5 . . ?
C17 C172 H17E 109.5 . . ?
H17D C172 H17E 109.5 . . ?
C17 C172 H17F 109.5 . . ?
H17D C172 H17F 109.5 . . ?
H17E C172 H17F 109.5 . . ?
C17 C173 H17G 109.5 . . ?
C17 C173 H17H 109.5 . . ?
H17G C173 H17H 109.5 . . ?
C17 C173 H17I 109.5 . . ?
H17G C173 H17I 109.5 . . ?
H17H C173 H17I 109.5 . . ?
C18 C181 H18A 109.5 . . ?
C18 C181 H18B 109.5 . . ?
H18A C181 H18B 109.5 . . ?
C18 C181 H18C 109.5 . . ?
H18A C181 H18C 109.5 . . ?
H18B C181 H18C 109.5 . . ?
C18 C182 H18D 109.5 . . ?
C18 C182 H18E 109.5 . . ?
H18D C182 H18E 109.5 . . ?
C18 C182 H18F 109.5 . . ?
H18D C182 H18F 109.5 . . ?
H18E C182 H18F 109.5 . . ?
C18 C183 H18G 109.5 . . ?
C18 C183 H18H 109.5 . . ?
H18G C183 H18H 109.5 . . ?
C18 C183 H18I 109.5 . . ?
H18G C183 H18I 109.5 . . ?
H18H C183 H18I 109.5 . . ?
C27 C271 H27A 109.5 . . ?
C27 C271 H27B 109.5 . . ?
H27A C271 H27B 109.5 . . ?
C27 C271 H27C 109.5 . . ?
H27A C271 H27C 109.5 . . ?
H27B C271 H27C 109.5 . . ?
C27 C272 H27D 109.5 . . ?
C27 C272 H27E 109.5 . . ?
H27D C272 H27E 109.5 . . ?
C27 C272 H27F 109.5 . . ?
H27D C272 H27F 109.5 . . ?
H27E C272 H27F 109.5 . . ?
C27 C273 H27G 109.5 . . ?
C27 C273 H27H 109.5 . . ?
H27G C273 H27H 109.5 . . ?
C27 C273 H27I 109.5 . . ?
H27G C273 H27I 109.5 . . ?
H27H C273 H27I 109.5 . . ?
C28 C281 H28A 109.5 . . ?
C28 C281 H28B 109.5 . . ?
H28A C281 H28B 109.5 . . ?
C28 C281 H28C 109.5 . . ?
H28A C281 H28C 109.5 . . ?
H28B C281 H28C 109.5 . . ?
C28 C282 H28D 109.5 . . ?
C28 C282 H28E 109.5 . . ?
H28D C282 H28E 109.5 . . ?
C28 C282 H28F 109.5 . . ?
H28D C282 H28F 109.5 . . ?
H28E C282 H28F 109.5 . . ?
C28 C283 H28G 109.5 . . ?
C28 C283 H28H 109.5 . . ?
H28G C283 H28H 109.5 . . ?
C28 C283 H28I 109.5 . . ?
H28G C283 H28I 109.5 . . ?
H28H C283 H28I 109.5 . . ?
C57 C571 H57A 109.5 . . ?
C57 C571 H57B 109.5 . . ?
H57A C571 H57B 109.5 . . ?
C57 C571 H57C 109.5 . . ?
H57A C571 H57C 109.5 . . ?
H57B C571 H57C 109.5 . . ?
C57 C572 H57D 109.5 . . ?
C57 C572 H57E 109.5 . . ?
H57D C572 H57E 109.5 . . ?
C57 C572 H57F 109.5 . . ?
H57D C572 H57F 109.5 . . ?
H57E C572 H57F 109.5 . . ?
C57 C573 H57G 109.5 . . ?
C57 C573 H57H 109.5 . . ?
H57G C573 H57H 109.5 . . ?
C57 C573 H57I 109.5 . . ?
H57G C573 H57I 109.5 . . ?
H57H C573 H57I 109.5 . . ?
C58 C581 H58A 109.5 . . ?
C58 C581 H58B 109.5 . . ?
H58A C581 H58B 109.5 . . ?
C58 C581 H58C 109.5 . . ?
H58A C581 H58C 109.5 . . ?
H58B C581 H58C 109.5 . . ?
C58 C582 H58D 109.5 . . ?
C58 C582 H58E 109.5 . . ?
H58D C582 H58E 109.5 . . ?
C58 C582 H58F 109.5 . . ?
H58D C582 H58F 109.5 . . ?
H58E C582 H58F 109.5 . . ?
C58 C583 H58G 109.5 . . ?
C58 C583 H58H 109.5 . . ?
H58G C583 H58H 109.5 . . ?
C58 C583 H58I 109.5 . . ?
H58G C583 H58I 109.5 . . ?
H58H C583 H58I 109.5 . . ?
C67 C671 H67A 109.5 . . ?
C67 C671 H67B 109.5 . . ?
H67A C671 H67B 109.5 . . ?
C67 C671 H67C 109.5 . . ?
H67A C671 H67C 109.5 . . ?
H67B C671 H67C 109.5 . . ?
C67 C672 H67D 109.5 . . ?
C67 C672 H67E 109.5 . . ?
H67D C672 H67E 109.5 . . ?
C67 C672 H67F 109.5 . . ?
H67D C672 H67F 109.5 . . ?
H67E C672 H67F 109.5 . . ?
C67 C673 H67G 109.5 . . ?
C67 C673 H67H 109.5 . . ?
H67G C673 H67H 109.5 . . ?
C67 C673 H67I 109.5 . . ?
H67G C673 H67I 109.5 . . ?
H67H C673 H67I 109.5 . . ?
C68 C681 H68A 109.5 . . ?
C68 C681 H68B 109.5 . . ?
H68A C681 H68B 109.5 . . ?
C68 C681 H68C 109.5 . . ?
H68A C681 H68C 109.5 . . ?
H68B C681 H68C 109.5 . . ?
C68 C682 H68D 109.5 . . ?
C68 C682 H68E 109.5 . . ?
H68D C682 H68E 109.5 . . ?
C68 C682 H68F 109.5 . . ?
H68D C682 H68F 109.5 . . ?
H68E C682 H68F 109.5 . . ?
C68 C683 H68G 109.5 . . ?
C68 C683 H68H 109.5 . . ?
H68G C683 H68H 109.5 . . ?
C68 C683 H68I 109.5 . . ?
H68G C683 H68I 109.5 . . ?
H68H C683 H68I 109.5 . . ?

loop_
_geom_bond_atom_site_label_1
_geom_bond_atom_site_label_2
_geom_bond_distance
_geom_bond_site_symmetry_2
_geom_bond_publ_flag
Os1 O1 1.705(3) . ?
Os1 N21 1.920(4) . ?
Os1 O11 1.927(5) . ?
Os1 N11 1.933(4) . ?
Os1 O21 1.941(4) . ?
Os2 O2 1.704(3) . ?
Os2 N31 1.933(4) . ?
Os2 N41 1.936(4) . ?
Os2 O31 1.940(4) . ?
Os2 O41 1.945(4) . ?
O11 C11 1.370(6) . ?
O21 C21 1.371(6) . ?
O31 C51 1.375(6) . ?
O41 C61 1.370(6) . ?
O3 C30 1.347(6) . ?
O3 C2 1.459(5) . ?
O30 C30 1.206(6) . ?
O4 C40 1.333(7) . ?
O4 C3 1.469(6) . ?
O40 C40 1.195(7) . ?
O7 C70 1.340(7) . ?
O7 C6 1.454(5) . ?
O70 C70 1.194(7) . ?
O8 C80 1.337(6) . ?
O8 C7 1.467(5) . ?
O80 C80 1.197(6) . ?
N11 C32 1.422(7) . ?
N11 C12 1.430(7) . ?
N21 C22 1.417(7) . ?
N21 C42 1.428(8) . ?
N31 C52 1.399(7) . ?
N31 C72 1.436(8) . ?
N41 C62 1.403(7) . ?
N41 C82 1.442(7) . ?
C1 C2 1.509(8) . ?
C1 H1A 0.9800 . ?
C1 H1B 0.9800 . ?
C1 H1C 0.9800 . ?
C2 C3 1.506(6) . ?
C2 H2 1.0000 . ?
C3 C4 1.507(10) . ?
C3 H3 1.0000 . ?
C4 H4A 0.9800 . ?
C4 H4B 0.9800 . ?
C4 H4C 0.9800 . ?
C5 C6 1.519(8) . ?
C5 H5A 0.9800 . ?
C5 H5B 0.9800 . ?
C5 H5C 0.9800 . ?
C6 C7 1.513(6) . ?
C6 H6 1.0000 . ?
C7 C8 1.507(7) . ?
C7 H7 1.0000 . ?
C8 H8A 0.9800 . ?
C8 H8B 0.9800 . ?
C8 H8C 0.9800 . ?
C11 C16 1.385(8) . ?
C11 C12 1.396(8) . ?
C12 C13 1.387(8) . ?
C13 C14 1.398(8) . ?
C13 H13 0.9500 . ?
C14 C15 1.398(9) . ?
C14 C18 1.525(7) . ?
C15 C16 1.415(7) . ?
C15 H15 0.9500 . ?
C16 C17 1.529(8) . ?
C17 C171 1.525(9) . ?
C17 C172 1.526(7) . ?
C17 C173 1.539(8) . ?
C18 C182 1.517(9) . ?
C18 C181 1.540(8) . ?
C18 C183 1.542(9) . ?
C21 C22 1.386(8) . ?
C21 C26 1.401(8) . ?
C22 C23 1.397(8) . ?
C23 C24 1.396(9) . ?
C23 H23 0.9500 . ?
C24 C25 1.409(9) . ?
C24 C28 1.528(8) . ?
C25 C26 1.393(8) . ?
C25 H25 0.9500 . ?
C26 C27 1.534(8) . ?
C27 C271 1.514(8) . ?
C27 C273 1.524(7) . ?
C27 C272 1.532(9) . ?
C28 C282 1.498(12) . ?
C28 C283 1.516(10) . ?
C28 C281 1.520(8) . ?
C30 C31 1.491(7) . ?
C31 C36 1.401(8) . ?
C31 C32 1.408(7) . ?
C32 C33 1.395(8) . ?
C33 C34 1.391(8) . ?
C33 H33 0.9500 . ?
C34 C35 1.377(8) . ?
C34 H34 0.9500 . ?
C35 C36 1.383(9) . ?
C35 H35 0.9500 . ?
C36 H36 0.9500 . ?
C40 C41 1.496(8) . ?
C41 C42 1.396(8) . ?
C41 C46 1.408(9) . ?
C42 C43 1.381(8) . ?
C43 C44 1.401(9) . ?
C43 H43 0.9500 . ?
C44 C45 1.376(9) . ?
C44 H44 0.9500 . ?
C45 C46 1.377(10) . ?
C45 H45 0.9500 . ?
C46 H46 0.9500 . ?
C51 C52 1.396(8) . ?
C51 C56 1.400(8) . ?
C52 C53 1.384(8) . ?
C53 C54 1.391(9) . ?
C53 H53 0.9500 . ?
C54 C55 1.395(9) . ?
C54 C58 1.546(7) . ?
C55 C56 1.409(8) . ?
C55 H55 0.9500 . ?
C56 C57 1.537(8) . ?
C57 C573 1.528(7) . ?
C57 C571 1.534(7) . ?
C57 C572 1.535(9) . ?
C58 C581 1.503(9) . ?
C58 C582 1.511(10) . ?
C58 C583 1.546(11) . ?
C61 C66 1.400(8) . ?
C61 C62 1.401(8) . ?
C62 C63 1.382(8) . ?
C63 C64 1.400(8) . ?
C63 H63 0.9500 . ?
C64 C65 1.398(8) . ?
C64 C68 1.546(7) . ?
C65 C66 1.386(8) . ?
C65 H65 0.9500 . ?
C66 C67 1.542(8) . ?
C67 C673 1.539(8) . ?
C67 C671 1.546(8) . ?
C67 C672 1.546(9) . ?
C68 C682 1.526(9) . ?
C68 C681 1.532(9) . ?
C68 C683 1.544(7) . ?
C70 C71 1.497(7) . ?
C71 C76 1.403(9) . ?
C71 C72 1.408(7) . ?
C72 C73 1.380(8) . ?
C73 C74 1.384(9) . ?
C73 H73 0.9500 . ?
C74 C75 1.382(9) . ?
C74 H74 0.9500 . ?
C75 C76 1.381(9) . ?
C75 H75 0.9500 . ?
C76 H76 0.9500 . ?
C80 C81 1.504(7) . ?
C81 C82 1.392(7) . ?
C81 C86 1.396(8) . ?
C82 C83 1.383(8) . ?
C83 C84 1.390(8) . ?
C83 H83 0.9500 . ?
C84 C85 1.387(8) . ?
C84 H84 0.9500 . ?
C85 C86 1.394(9) . ?
C85 H85 0.9500 . ?
C86 H86 0.9500 . ?
C171 H17A 0.9800 . ?
C171 H17B 0.9800 . ?
C171 H17C 0.9800 . ?
C172 H17D 0.9800 . ?
C172 H17E 0.9800 . ?
C172 H17F 0.9800 . ?
C173 H17G 0.9800 . ?
C173 H17H 0.9800 . ?
C173 H17I 0.9800 . ?
C181 H18A 0.9800 . ?
C181 H18B 0.9800 . ?
C181 H18C 0.9800 . ?
C182 H18D 0.9800 . ?
C182 H18E 0.9800 . ?
C182 H18F 0.9800 . ?
C183 H18G 0.9800 . ?
C183 H18H 0.9800 . ?
C183 H18I 0.9800 . ?
C271 H27A 0.9800 . ?
C271 H27B 0.9800 . ?
C271 H27C 0.9800 . ?
C272 H27D 0.9800 . ?
C272 H27E 0.9800 . ?
C272 H27F 0.9800 . ?
C273 H27G 0.9800 . ?
C273 H27H 0.9800 . ?
C273 H27I 0.9800 . ?
C281 H28A 0.9800 . ?
C281 H28B 0.9800 . ?
C281 H28C 0.9800 . ?
C282 H28D 0.9800 . ?
C282 H28E 0.9800 . ?
C282 H28F 0.9800 . ?
C283 H28G 0.9800 . ?
C283 H28H 0.9800 . ?
C283 H28I 0.9800 . ?
C571 H57A 0.9800 . ?
C571 H57B 0.9800 . ?
C571 H57C 0.9800 . ?
C572 H57D 0.9800 . ?
C572 H57E 0.9800 . ?
C572 H57F 0.9800 . ?
C573 H57G 0.9800 . ?
C573 H57H 0.9800 . ?
C573 H57I 0.9800 . ?
C581 H58A 0.9800 . ?
C581 H58B 0.9800 . ?
C581 H58C 0.9800 . ?
C582 H58D 0.9800 . ?
C582 H58E 0.9800 . ?
C582 H58F 0.9800 . ?
C583 H58G 0.9800 . ?
C583 H58H 0.9800 . ?
C583 H58I 0.9800 . ?
C671 H67A 0.9800 . ?
C671 H67B 0.9800 . ?
C671 H67C 0.9800 . ?
C672 H67D 0.9800 . ?
C672 H67E 0.9800 . ?
C672 H67F 0.9800 . ?
C673 H67G 0.9800 . ?
C673 H67H 0.9800 . ?
C673 H67I 0.9800 . ?
C681 H68A 0.9800 . ?
C681 H68B 0.9800 . ?
C681 H68C 0.9800 . ?
C682 H68D 0.9800 . ?
C682 H68E 0.9800 . ?
C682 H68F 0.9800 . ?
C683 H68G 0.9800 . ?
C683 H68H 0.9800 . ?
C683 H68I 0.9800 . ?
